data_7055560
loop_
_publ_author_name
'Novoa, N\'estor'
'Roisnel, Thierry'
'Dorcet, Vincent'
'Cador, Olivier'
'Manzur, Carolina'
'Carrillo, David'
'Hamon, Jean-Ren\'e'

_publ_section_title
;
 Efficient preparation of multimetallic ONO-based Schiff base complexes of
 nickel(ii) and copper(ii)
;
_journal_issue 7
_journal_name_full 'New J. Chem.'
_journal_page_first 5920
_journal_paper_doi 10.1039/C6NJ00932H
_journal_volume 40
_journal_year 2016
_chemical_compound_source 'synthesis as described'
_chemical_formula_moiety 'C50 H42 Fe2 N4 Ni2 O4'
_chemical_formula_sum 'C50 H42 Fe2 N4 Ni2 O4'
_chemical_formula_weight 991.99
_chemical_name_systematic
;
 ?
;
_space_group_crystal_system monoclinic
_space_group_IT_number 14
_space_group_name_Hall '-P 2ybc'
_space_group_name_H-M_alt 'P 1 21/c 1'
_symmetry_space_group_name_Hall '-P 2ybc'
_symmetry_space_group_name_H-M 'P 1 21/c 1'
_atom_sites_solution_hydrogens geom
_audit_update_record
;
2016-03-04 deposited with the CCDC.
2016-05-13 downloaded from the CCDC.
;
_cell_angle_alpha 90
_cell_angle_beta 95.1420(10)
_cell_angle_gamma 90
_cell_formula_units_Z 4
_cell_length_a 7.1379(3)
_cell_length_b 26.0949(11)
_cell_length_c 21.8414(7)
_cell_measurement_reflns_used 1719
_cell_measurement_temperature 150(2)
_cell_measurement_theta_max 21.52
_cell_measurement_theta_min 2.67
_cell_measurement_wavelength 0.71073
_cell_volume 4051.9(3)
_computing_cell_refinement 'Bruker APEX2 (Bruker, 2014)'
_computing_data_collection 'Bruker APEX2 (Bruker, 2014)'
_computing_data_reduction 'Bruker APEX2 (Bruker, 2014)'
_computing_molecular_graphics 'Ortep-3 for Windows (Farrugia, 1997)'
_computing_publication_material 'CRYSCALc (T. Roisnel, local program, 2015)'
_computing_structure_refinement 'SHELXL-2014/7 (Sheldrick, 2014)'
_computing_structure_solution 'SIR97 (Altomare et al., 1999)'
_diffrn_ambient_temperature 150(2)
_diffrn_detector 'CCD plate'
_diffrn_measured_fraction_theta_full 0.998
_diffrn_measured_fraction_theta_max 0.997
_diffrn_measurement_device_type 'APEXII, Bruker-AXS'
_diffrn_measurement_method 'CCD rotation images, thin slices'
_diffrn_radiation_monochromator graphite
_diffrn_radiation_probe x-ray
_diffrn_radiation_source 'fine-focus sealed tube'
_diffrn_radiation_type MoK\a
_diffrn_radiation_wavelength 0.71073
_diffrn_reflns_av_R_equivalents 0.0725
_diffrn_reflns_av_unetI/netI 0.0937
_diffrn_reflns_limit_h_max 9
_diffrn_reflns_limit_h_min -9
_diffrn_reflns_limit_k_max 33
_diffrn_reflns_limit_k_min -33
_diffrn_reflns_limit_l_max 16
_diffrn_reflns_limit_l_min -28
_diffrn_reflns_number 30718
_diffrn_reflns_theta_full 25.242
_diffrn_reflns_theta_max 27.484
_diffrn_reflns_theta_min 2.916
_exptl_absorpt_coefficient_mu 1.671
_exptl_absorpt_correction_T_max 0.967
_exptl_absorpt_correction_T_min 0.744
_exptl_absorpt_correction_type multi-scan
_exptl_absorpt_process_details
;
  [Sheldrick, G.M. (2014). SADABS Bruker AXS Inc., Madison, Wisconsin, USA]
;
_exptl_crystal_colour orange
_exptl_crystal_density_diffrn 1.626
_exptl_crystal_description board
_exptl_crystal_F_000 2040
_exptl_crystal_size_max 0.270
_exptl_crystal_size_mid 0.070
_exptl_crystal_size_min 0.020
_refine_diff_density_max 0.563
_refine_diff_density_min -0.482
_refine_diff_density_rms 0.103
_refine_ls_extinction_method none
_refine_ls_goodness_of_fit_ref 0.999
_refine_ls_hydrogen_treatment constr
_refine_ls_matrix_type full
_refine_ls_number_parameters 561
_refine_ls_number_reflns 9276
_refine_ls_number_restraints 0
_refine_ls_restrained_S_all 0.999
_refine_ls_R_factor_all 0.1026
_refine_ls_R_factor_gt 0.0489
_refine_ls_shift/su_max 0.001
_refine_ls_shift/su_mean 0.000
_refine_ls_structure_factor_coef Fsqd
_refine_ls_weighting_details 'w=1/[\s^2^(Fo^2^)+(0.0411P)^2^] where P=(Fo^2^+2Fc^2^)/3'
_refine_ls_weighting_scheme calc
_refine_ls_wR_factor_gt 0.0915
_refine_ls_wR_factor_ref 0.1097
_reflns_number_gt 5697
_reflns_number_total 9276
_reflns_threshold_expression >2sigma(I)
_cod_data_source_file c6nj00932h2.cif
_cod_data_source_block NN112
_cod_depositor_comments 'Adding full bibliography for 7055559--7055562.cif.'
_cod_database_code 7055560

loop_
_space_group_symop_operation_xyz
'x, y, z'
'-x, y+1/2, -z+1/2'
'-x, -y, -z'
'x, -y-1/2, z-1/2'

loop_
_atom_site_label
_atom_site_type_symbol
_atom_site_fract_x
_atom_site_fract_y
_atom_site_fract_z
_atom_site_U_iso_or_equiv
_atom_site_adp_type
_atom_site_occupancy
_atom_site_site_symmetry_order
_atom_site_calc_flag
_atom_site_refinement_flags_posn
_atom_site_refinement_flags_adp
Ni1 Ni 1.28386(7) 0.09835(2) 0.92761(2) 0.02240(13) Uani 1 1 d . .
N1 N 1.5144(4) 0.06564(11) 0.94805(13) 0.0228(7) Uani 1 1 d . .
N2 N 1.0409(4) 0.13160(11) 0.91469(12) 0.0207(7) Uani 1 1 d . .
O2 O 1.2661(4) 0.08231(10) 0.84570(11) 0.0266(6) Uani 1 1 d . .
O1 O 1.2970(4) 0.12060(10) 1.00701(11) 0.0272(6) Uani 1 1 d . .
Ni2 Ni -0.08151(7) 0.29536(2) 0.85399(2) 0.02446(13) Uani 1 1 d . .
N3 N -0.3112(5) 0.32994(12) 0.84580(14) 0.0264(8) Uani 1 1 d . .
N4 N 0.1628(4) 0.26141(12) 0.86644(13) 0.0234(7) Uani 1 1 d . .
O4 O -0.1428(4) 0.24968(10) 0.79225(11) 0.0260(6) Uani 1 1 d . .
O3 O -0.0108(4) 0.33949(10) 0.91682(11) 0.0325(7) Uani 1 1 d . .
Fe1 Fe 1.10174(8) 0.00500(2) 0.70963(2) 0.02599(15) Uani 1 1 d . .
Fe2 Fe -0.08634(8) 0.20853(2) 0.63724(2) 0.02378(14) Uani 1 1 d . .
C16 C 0.9436(6) -0.02239(18) 0.7754(2) 0.0421(12) Uani 1 1 d . .
H1 H 0.9687 -0.0184 0.8186 0.051 Uiso 1 1 calc R U
C17 C 0.8365(6) 0.01190(17) 0.73534(19) 0.0368(11) Uani 1 1 d . .
H2 H 0.7790 0.0428 0.7470 0.044 Uiso 1 1 calc R U
C18 C 0.8314(5) -0.00843(17) 0.67488(19) 0.0362(11) Uani 1 1 d . .
H3 H 0.7686 0.0062 0.6389 0.043 Uiso 1 1 calc R U
C19 C 0.9360(6) -0.05424(18) 0.6779(2) 0.0418(12) Uani 1 1 d . .
H4 H 0.9567 -0.0757 0.6440 0.050 Uiso 1 1 calc R U
C20 C 1.0057(6) -0.06309(17) 0.7402(2) 0.0429(12) Uani 1 1 d . .
H5 H 1.0805 -0.0913 0.7552 0.051 Uiso 1 1 calc R U
C12 C 1.2240(6) 0.07549(15) 0.71371(17) 0.0300(10) Uani 1 1 d . .
H6 H 1.1668 0.1065 0.7250 0.036 Uiso 1 1 calc R U
C13 C 1.2206(6) 0.05518(17) 0.65293(18) 0.0356(11) Uani 1 1 d . .
H7 H 1.1609 0.0705 0.6168 0.043 Uiso 1 1 calc R U
C14 C 1.3204(6) 0.00881(17) 0.65564(19) 0.0370(11) Uani 1 1 d . .
H8 H 1.3405 -0.0126 0.6216 0.044 Uiso 1 1 calc R U
C15 C 1.3858(5) -0.00068(16) 0.71764(19) 0.0343(10) Uani 1 1 d . .
H9 H 1.4561 -0.0297 0.7324 0.041 Uiso 1 1 calc R U
C11 C 1.3280(5) 0.04114(15) 0.75446(17) 0.0267(9) Uani 1 1 d . .
C10 C 1.3678(5) 0.04754(14) 0.82111(17) 0.0242(9) Uani 1 1 d . .
C9 C 1.5089(5) 0.01988(15) 0.85317(17) 0.0266(9) Uani 1 1 d . .
H12 H 1.5601 -0.0081 0.8324 0.032 Uiso 1 1 calc R U
C7 C 1.5835(5) 0.02936(15) 0.91365(18) 0.0255(9) Uani 1 1 d . .
C8 C 1.7495(5) -0.00300(14) 0.93684(17) 0.0279(9) Uani 1 1 d . .
H14A H 1.8662 0.0154 0.9309 0.042 Uiso 1 1 calc R U
H14B H 1.7467 -0.0354 0.9140 0.042 Uiso 1 1 calc R U
H14C H 1.7436 -0.0101 0.9807 0.042 Uiso 1 1 calc R U
C2 C 1.5953(6) 0.08307(14) 1.00671(17) 0.0249(9) Uani 1 1 d . .
C3 C 1.7798(6) 0.07805(15) 1.03426(18) 0.0301(10) Uani 1 1 d . .
H16 H 1.8711 0.0602 1.0134 0.036 Uiso 1 1 calc R U
C4 C 1.8286(6) 0.09870(16) 1.09087(18) 0.0362(11) Uani 1 1 d . .
H17 H 1.9541 0.0954 1.1089 0.043 Uiso 1 1 calc R U
C5 C 1.6970(6) 0.12445(17) 1.12231(19) 0.0390(11) Uani 1 1 d . .
H18 H 1.7306 0.1373 1.1625 0.047 Uiso 1 1 calc R U
C6 C 1.5160(6) 0.13143(15) 1.09485(17) 0.0321(10) Uani 1 1 d . .
H19 H 1.4264 0.1496 1.1160 0.039 Uiso 1 1 calc R U
C1 C 1.4650(6) 0.11199(15) 1.03669(17) 0.0266(9) Uani 1 1 d . .
C21 C 0.9942(6) 0.16965(14) 0.95123(16) 0.0257(9) Uani 1 1 d . .
H21 H 1.0827 0.1800 0.9840 0.031 Uiso 1 1 calc R U
C22 C 0.8246(5) 0.19455(14) 0.94372(16) 0.0253(9) Uani 1 1 d . .
H22 H 0.8000 0.2220 0.9704 0.030 Uiso 1 1 calc R U
C23 C 0.6886(5) 0.18009(14) 0.89773(15) 0.0196(8) Uani 1 1 d . .
C24 C 0.7348(5) 0.13970(14) 0.86046(16) 0.0237(9) Uani 1 1 d . .
H24 H 0.6462 0.1277 0.8286 0.028 Uiso 1 1 calc R U
C25 C 0.9093(5) 0.11711(14) 0.86972(17) 0.0251(9) Uani 1 1 d . .
H25 H 0.9386 0.0900 0.8432 0.030 Uiso 1 1 calc R U
C46 C 0.1101(6) 0.26468(17) 0.65460(18) 0.0334(10) Uani 1 1 d . .
H31 H 0.1117 0.2892 0.6868 0.040 Uiso 1 1 calc R U
C47 C 0.1976(5) 0.21597(17) 0.65775(18) 0.0328(10) Uani 1 1 d . .
H32 H 0.2691 0.2022 0.6927 0.039 Uiso 1 1 calc R U
C48 C 0.1613(6) 0.19123(17) 0.60046(18) 0.0336(10) Uani 1 1 d . .
H33 H 0.2039 0.1581 0.5901 0.040 Uiso 1 1 calc R U
C49 C 0.0510(6) 0.22435(16) 0.56152(18) 0.0307(10) Uani 1 1 d . .
H34 H 0.0049 0.2174 0.5202 0.037 Uiso 1 1 calc R U
C50 C 0.0201(6) 0.27005(16) 0.59466(18) 0.0349(10) Uani 1 1 d . .
H35 H -0.0490 0.2991 0.5792 0.042 Uiso 1 1 calc R U
C42 C -0.1958(6) 0.16759(15) 0.70466(18) 0.0295(10) Uani 1 1 d . .
H36 H -0.1266 0.1544 0.7404 0.035 Uiso 1 1 calc R U
C43 C -0.2303(6) 0.14161(16) 0.64826(18) 0.0320(10) Uani 1 1 d . .
H37 H -0.1909 0.1078 0.6396 0.038 Uiso 1 1 calc R U
C44 C -0.3356(6) 0.17532(16) 0.60637(19) 0.0337(10) Uani 1 1 d . .
H38 H -0.3766 0.1680 0.5647 0.040 Uiso 1 1 calc R U
C45 C -0.3680(5) 0.22140(16) 0.63771(17) 0.0278(9) Uani 1 1 d . .
H39 H -0.4351 0.2503 0.6208 0.033 Uiso 1 1 calc R U
C41 C -0.2821(5) 0.21712(15) 0.69948(17) 0.0246(9) Uani 1 1 d . .
C40 C -0.2775(5) 0.25580(14) 0.74840(16) 0.0239(9) Uani 1 1 d . .
C39 C -0.4106(5) 0.29382(15) 0.74733(17) 0.0272(9) Uani 1 1 d . .
H42 H -0.4954 0.2967 0.7114 0.033 Uiso 1 1 calc R U
C37 C -0.4319(5) 0.32913(15) 0.79534(18) 0.0266(9) Uani 1 1 d . .
C38 C -0.5953(6) 0.36493(15) 0.78445(19) 0.0344(10) Uani 1 1 d . .
H44A H -0.7037 0.3509 0.8033 0.052 Uiso 1 1 calc R U
H44B H -0.6271 0.3690 0.7401 0.052 Uiso 1 1 calc R U
H44C H -0.5619 0.3983 0.8028 0.052 Uiso 1 1 calc R U
C36 C -0.3288(6) 0.36206(15) 0.89707(18) 0.0316(10) Uani 1 1 d . .
C35 C -0.4899(7) 0.38542(16) 0.91808(19) 0.0386(11) Uani 1 1 d . .
H46 H -0.6106 0.3788 0.8977 0.046 Uiso 1 1 calc R U
C34 C -0.4720(8) 0.41802(18) 0.9684(2) 0.0492(13) Uani 1 1 d . .
H47 H -0.5804 0.4339 0.9822 0.059 Uiso 1 1 calc R U
C33 C -0.2968(8) 0.42745(18) 0.99862(19) 0.0520(14) Uani 1 1 d . .
H48 H -0.2851 0.4515 1.0314 0.062 Uiso 1 1 calc R U
C32 C -0.1378(7) 0.40239(17) 0.98176(18) 0.0449(13) Uani 1 1 d . .
H49 H -0.0187 0.4085 1.0035 0.054 Uiso 1 1 calc R U
C31 C -0.1549(6) 0.36799(15) 0.93234(17) 0.0332(10) Uani 1 1 d . .
C51 C 0.2758(5) 0.26713(15) 0.91946(17) 0.0279(9) Uani 1 1 d . .
H51 H 0.2378 0.2901 0.9498 0.033 Uiso 1 1 calc R U
C52 C 0.4431(6) 0.24101(15) 0.93117(17) 0.0286(9) Uani 1 1 d . .
H52 H 0.5165 0.2459 0.9692 0.034 Uiso 1 1 calc R U
C53 C 0.5055(5) 0.20744(14) 0.88752(16) 0.0227(8) Uani 1 1 d . .
C54 C 0.3913(6) 0.20284(15) 0.83348(16) 0.0271(9) Uani 1 1 d . .
H54 H 0.4285 0.1811 0.8018 0.033 Uiso 1 1 calc R U
C55 C 0.2244(6) 0.22924(15) 0.82468(17) 0.0268(9) Uani 1 1 d . .
H55 H 0.1486 0.2245 0.7871 0.032 Uiso 1 1 calc R U

loop_
_atom_site_aniso_label
_atom_site_aniso_U_11
_atom_site_aniso_U_22
_atom_site_aniso_U_33
_atom_site_aniso_U_23
_atom_site_aniso_U_13
_atom_site_aniso_U_12
Ni1 0.0206(3) 0.0227(3) 0.0242(3) -0.0005(2) 0.0032(2) 0.0029(2)
N1 0.0240(19) 0.0191(17) 0.0259(17) 0.0013(14) 0.0046(14) 0.0005(14)
N2 0.0192(18) 0.0248(18) 0.0181(16) 0.0001(13) 0.0022(13) 0.0007(14)
O2 0.0242(16) 0.0263(15) 0.0301(15) -0.0044(12) 0.0062(12) 0.0047(12)
O1 0.0245(16) 0.0308(16) 0.0258(14) -0.0053(12) -0.0005(12) 0.0093(13)
Ni2 0.0259(3) 0.0230(3) 0.0251(3) 0.0026(2) 0.0056(2) 0.0049(2)
N3 0.031(2) 0.0191(17) 0.0300(18) 0.0006(14) 0.0094(15) 0.0026(15)
N4 0.0243(19) 0.0226(18) 0.0240(17) 0.0047(14) 0.0064(14) 0.0004(14)
O4 0.0230(16) 0.0294(16) 0.0258(14) 0.0006(12) 0.0035(12) 0.0036(12)
O3 0.0380(19) 0.0316(17) 0.0278(15) -0.0014(12) 0.0028(13) 0.0129(14)
Fe1 0.0206(3) 0.0287(3) 0.0289(3) -0.0029(3) 0.0033(2) -0.0009(3)
Fe2 0.0190(3) 0.0275(3) 0.0249(3) 0.0014(2) 0.0027(2) -0.0002(3)
C16 0.041(3) 0.054(3) 0.033(2) 0.004(2) 0.009(2) -0.016(2)
C17 0.026(2) 0.042(3) 0.043(3) -0.008(2) 0.008(2) -0.004(2)
C18 0.019(2) 0.048(3) 0.040(3) 0.001(2) -0.0023(19) -0.004(2)
C19 0.039(3) 0.040(3) 0.047(3) -0.012(2) 0.010(2) -0.018(2)
C20 0.039(3) 0.032(3) 0.056(3) 0.005(2) -0.004(2) -0.009(2)
C12 0.034(3) 0.026(2) 0.031(2) -0.0032(18) 0.0080(19) -0.0031(19)
C13 0.036(3) 0.042(3) 0.029(2) 0.003(2) 0.0033(19) -0.009(2)
C14 0.028(3) 0.047(3) 0.037(2) -0.018(2) 0.0108(19) -0.005(2)
C15 0.023(2) 0.039(3) 0.041(2) -0.014(2) 0.0062(19) 0.002(2)
C11 0.019(2) 0.028(2) 0.034(2) -0.0069(18) 0.0047(17) 0.0025(18)
C10 0.021(2) 0.020(2) 0.032(2) -0.0047(18) 0.0079(17) -0.0039(17)
C9 0.027(2) 0.022(2) 0.032(2) -0.0044(17) 0.0033(18) 0.0016(18)
C7 0.018(2) 0.023(2) 0.037(2) 0.0040(18) 0.0081(17) -0.0005(17)
C8 0.029(2) 0.023(2) 0.033(2) 0.0021(18) 0.0052(18) 0.0035(18)
C2 0.026(2) 0.019(2) 0.030(2) 0.0054(17) 0.0041(17) 0.0003(17)
C3 0.023(2) 0.026(2) 0.041(2) 0.0047(19) 0.0019(19) 0.0083(18)
C4 0.031(3) 0.034(2) 0.041(3) -0.001(2) -0.015(2) 0.000(2)
C5 0.044(3) 0.041(3) 0.030(2) -0.003(2) -0.005(2) 0.002(2)
C6 0.033(3) 0.030(2) 0.033(2) -0.0046(19) -0.0016(19) 0.004(2)
C1 0.027(2) 0.026(2) 0.026(2) 0.0063(17) -0.0013(17) -0.0007(18)
C21 0.029(2) 0.025(2) 0.022(2) -0.0014(17) -0.0004(17) 0.0025(18)
C22 0.029(2) 0.024(2) 0.023(2) -0.0025(17) 0.0043(17) 0.0040(18)
C23 0.018(2) 0.020(2) 0.0215(19) 0.0042(16) 0.0069(16) 0.0010(16)
C24 0.019(2) 0.024(2) 0.027(2) -0.0020(17) 0.0014(16) -0.0013(17)
C25 0.027(2) 0.022(2) 0.027(2) -0.0021(17) 0.0070(17) 0.0006(18)
C46 0.027(2) 0.043(3) 0.031(2) -0.003(2) 0.0084(19) -0.014(2)
C47 0.015(2) 0.051(3) 0.032(2) 0.010(2) 0.0026(17) -0.001(2)
C48 0.028(3) 0.038(3) 0.037(2) -0.001(2) 0.0149(19) -0.003(2)
C49 0.033(3) 0.037(3) 0.024(2) 0.0023(19) 0.0080(18) 0.001(2)
C50 0.039(3) 0.030(2) 0.038(2) 0.008(2) 0.013(2) 0.001(2)
C42 0.029(2) 0.025(2) 0.036(2) 0.0021(19) 0.0092(18) 0.0000(19)
C43 0.028(2) 0.026(2) 0.044(3) -0.003(2) 0.0126(19) -0.0032(19)
C44 0.023(2) 0.041(3) 0.037(2) -0.007(2) 0.0021(19) -0.005(2)
C45 0.015(2) 0.033(2) 0.035(2) -0.0019(19) 0.0024(17) 0.0002(18)
C41 0.016(2) 0.028(2) 0.030(2) 0.0033(18) 0.0076(17) -0.0033(17)
C40 0.022(2) 0.024(2) 0.026(2) 0.0035(17) 0.0078(17) -0.0018(17)
C39 0.024(2) 0.027(2) 0.032(2) 0.0076(18) 0.0062(18) 0.0037(18)
C37 0.025(2) 0.021(2) 0.035(2) 0.0067(18) 0.0127(18) -0.0004(17)
C38 0.029(3) 0.024(2) 0.050(3) 0.006(2) 0.006(2) 0.0106(19)
C36 0.038(3) 0.023(2) 0.036(2) 0.0091(19) 0.011(2) 0.0073(19)
C35 0.047(3) 0.029(2) 0.042(3) 0.006(2) 0.015(2) 0.006(2)
C34 0.072(4) 0.040(3) 0.039(3) 0.013(2) 0.023(3) 0.022(3)
C33 0.097(5) 0.033(3) 0.027(2) 0.001(2) 0.011(3) 0.021(3)
C32 0.070(4) 0.032(3) 0.032(2) 0.002(2) 0.004(2) 0.017(3)
C31 0.053(3) 0.026(2) 0.022(2) 0.0055(18) 0.012(2) 0.011(2)
C51 0.025(2) 0.033(2) 0.026(2) -0.0066(18) 0.0044(17) 0.0036(19)
C52 0.028(2) 0.032(2) 0.026(2) -0.0055(18) 0.0023(17) 0.0022(19)
C53 0.023(2) 0.022(2) 0.024(2) 0.0042(17) 0.0049(16) -0.0040(17)
C54 0.030(2) 0.030(2) 0.022(2) -0.0035(17) 0.0043(17) 0.0017(19)
C55 0.029(2) 0.028(2) 0.023(2) 0.0019(17) -0.0002(17) 0.0018(19)

loop_
_atom_type_symbol
_atom_type_description
_atom_type_scat_dispersion_real
_atom_type_scat_dispersion_imag
_atom_type_scat_source
C C 0.0033 0.0016 'International Tables Vol C Tables 4.2.6.8 and 6.1.1.4'
H H 0.0000 0.0000 'International Tables Vol C Tables 4.2.6.8 and 6.1.1.4'
N N 0.0061 0.0033 'International Tables Vol C Tables 4.2.6.8 and 6.1.1.4'
O O 0.0106 0.0060 'International Tables Vol C Tables 4.2.6.8 and 6.1.1.4'
Fe Fe 0.3463 0.8444 'International Tables Vol C Tables 4.2.6.8 and 6.1.1.4'
Ni Ni 0.3393 1.1124 'International Tables Vol C Tables 4.2.6.8 and 6.1.1.4'

loop_
_geom_angle_atom_site_label_1
_geom_angle_atom_site_label_2
_geom_angle_atom_site_label_3
_geom_angle
O1 Ni1 O2 174.56(12)
O1 Ni1 N1 87.08(12)
O2 Ni1 N1 96.39(12)
O1 Ni1 N2 87.99(11)
O2 Ni1 N2 88.70(11)
N1 Ni1 N2 174.50(12)
C7 N1 C2 126.2(3)
C7 N1 Ni1 123.5(3)
C2 N1 Ni1 110.1(2)
C21 N2 C25 116.6(3)
C21 N2 Ni1 121.0(3)
C25 N2 Ni1 122.4(2)
C10 O2 Ni1 124.6(2)
C1 O1 Ni1 112.2(2)
O4 Ni2 O3 177.49(12)
O4 Ni2 N3 95.42(13)
O3 Ni2 N3 87.04(13)
O4 Ni2 N4 87.63(12)
O3 Ni2 N4 89.90(12)
N3 Ni2 N4 176.94(14)
C37 N3 C36 124.5(3)
C37 N3 Ni2 124.6(3)
C36 N3 Ni2 110.5(3)
C55 N4 C51 116.3(3)
C55 N4 Ni2 122.1(3)
C51 N4 Ni2 121.5(3)
C40 O4 Ni2 125.1(2)
C31 O3 Ni2 112.0(3)
C15 Fe1 C19 121.47(18)
C15 Fe1 C17 159.05(17)
C19 Fe1 C17 68.46(18)
C15 Fe1 C16 121.89(18)
C19 Fe1 C16 68.29(18)
C17 Fe1 C16 41.03(17)
C15 Fe1 C12 68.91(17)
C19 Fe1 C12 159.69(17)
C17 Fe1 C12 108.33(17)
C16 Fe1 C12 123.36(17)
C15 Fe1 C20 105.75(18)
C19 Fe1 C20 41.01(16)
C17 Fe1 C20 68.75(18)
C16 Fe1 C20 40.38(17)
C12 Fe1 C20 158.33(17)
C15 Fe1 C13 68.37(17)
C19 Fe1 C13 122.89(17)
C17 Fe1 C13 124.06(18)
C16 Fe1 C13 160.38(19)
C12 Fe1 C13 41.03(15)
C20 Fe1 C13 158.33(18)
C15 Fe1 C18 157.85(16)
C19 Fe1 C18 40.47(17)
C17 Fe1 C18 40.86(16)
C16 Fe1 C18 68.64(17)
C12 Fe1 C18 124.02(17)
C20 Fe1 C18 68.74(18)
C13 Fe1 C18 108.40(17)
C15 Fe1 C14 40.70(16)
C19 Fe1 C14 106.98(17)
C17 Fe1 C14 159.33(18)
C16 Fe1 C14 157.89(19)
C12 Fe1 C14 68.54(16)
C20 Fe1 C14 121.92(19)
C13 Fe1 C14 40.22(16)
C18 Fe1 C14 122.70(17)
C15 Fe1 C11 41.39(15)
C19 Fe1 C11 157.90(18)
C17 Fe1 C11 122.90(16)
C16 Fe1 C11 106.80(17)
C12 Fe1 C11 40.89(15)
C20 Fe1 C11 121.33(17)
C13 Fe1 C11 68.93(16)
C18 Fe1 C11 159.83(17)
C14 Fe1 C11 69.01(15)
C42 Fe2 C50 158.31(16)
C42 Fe2 C49 159.83(16)
C50 Fe2 C49 40.86(16)
C42 Fe2 C44 68.60(16)
C50 Fe2 C44 122.30(18)
C49 Fe2 C44 106.66(17)
C42 Fe2 C45 68.86(16)
C50 Fe2 C45 106.30(17)
C49 Fe2 C45 121.10(16)
C44 Fe2 C45 40.54(15)
C42 Fe2 C46 123.07(16)
C50 Fe2 C46 40.56(15)
C49 Fe2 C46 68.47(16)
C44 Fe2 C46 158.72(18)
C45 Fe2 C46 122.85(17)
C42 Fe2 C47 109.22(16)
C50 Fe2 C47 67.81(17)
C49 Fe2 C47 67.64(16)
C44 Fe2 C47 158.61(17)
C45 Fe2 C47 160.26(16)
C46 Fe2 C47 40.53(16)
C42 Fe2 C41 41.09(14)
C50 Fe2 C41 121.44(16)
C49 Fe2 C41 157.34(16)
C44 Fe2 C41 68.82(16)
C45 Fe2 C41 41.13(14)
C46 Fe2 C41 107.25(16)
C47 Fe2 C41 124.47(16)
C42 Fe2 C43 40.35(15)
C50 Fe2 C43 159.42(17)
C49 Fe2 C43 123.36(16)
C44 Fe2 C43 41.01(16)
C45 Fe2 C43 68.60(16)
C46 Fe2 C43 158.88(17)
C47 Fe2 C43 123.51(17)
C41 Fe2 C43 68.68(15)
C42 Fe2 C48 124.60(17)
C50 Fe2 C48 68.02(17)
C49 Fe2 C48 40.09(15)
C44 Fe2 C48 122.20(17)
C45 Fe2 C48 157.01(16)
C46 Fe2 C48 68.26(17)
C47 Fe2 C48 40.25(15)
C41 Fe2 C48 160.95(16)
C43 Fe2 C48 108.44(17)
C20 C16 C17 108.5(4)
C20 C16 Fe1 70.0(2)
C17 C16 Fe1 69.3(2)
C20 C16 H1 125.7
C17 C16 H1 125.7
Fe1 C16 H1 126.5
C18 C17 C16 107.7(4)
C18 C17 Fe1 69.9(2)
C16 C17 Fe1 69.6(2)
C18 C17 H2 126.2
C16 C17 H2 126.2
Fe1 C17 H2 125.9
C19 C18 C17 107.7(4)
C19 C18 Fe1 69.4(2)
C17 C18 Fe1 69.2(2)
C19 C18 H3 126.1
C17 C18 H3 126.1
Fe1 C18 H3 126.8
C18 C19 C20 108.7(4)
C18 C19 Fe1 70.1(2)
C20 C19 Fe1 69.8(2)
C18 C19 H4 125.7
C20 C19 H4 125.7
Fe1 C19 H4 126.0
C16 C20 C19 107.4(4)
C16 C20 Fe1 69.7(3)
C19 C20 Fe1 69.2(2)
C16 C20 H5 126.3
C19 C20 H5 126.3
Fe1 C20 H5 126.4
C11 C12 C13 108.2(4)
C11 C12 Fe1 69.9(2)
C13 C12 Fe1 69.6(2)
C11 C12 H6 125.9
C13 C12 H6 125.9
Fe1 C12 H6 126.2
C14 C13 C12 108.4(4)
C14 C13 Fe1 70.0(2)
C12 C13 Fe1 69.3(2)
C14 C13 H7 125.8
C12 C13 H7 125.8
Fe1 C13 H7 126.4
C13 C14 C15 108.3(4)
C13 C14 Fe1 69.8(2)
C15 C14 Fe1 69.0(2)
C13 C14 H8 125.8
C15 C14 H8 125.8
Fe1 C14 H8 126.9
C14 C15 C11 108.4(4)
C14 C15 Fe1 70.3(2)
C11 C15 Fe1 70.0(2)
C14 C15 H9 125.8
C11 C15 H9 125.8
Fe1 C15 H9 125.6
C12 C11 C15 106.7(3)
C12 C11 C10 126.3(3)
C15 C11 C10 127.0(4)
C12 C11 Fe1 69.2(2)
C15 C11 Fe1 68.6(2)
C10 C11 Fe1 127.1(3)
O2 C10 C9 124.2(4)
O2 C10 C11 114.9(3)
C9 C10 C11 120.8(3)
C10 C9 C7 125.8(4)
C10 C9 H12 117.1
C7 C9 H12 117.1
N1 C7 C9 121.9(4)
N1 C7 C8 122.0(3)
C9 C7 C8 116.1(3)
C7 C8 H14A 109.5
C7 C8 H14B 109.5
H14A C8 H14B 109.5
C7 C8 H14C 109.5
H14A C8 H14C 109.5
H14B C8 H14C 109.5
C3 C2 C1 119.0(4)
C3 C2 N1 129.9(4)
C1 C2 N1 110.9(3)
C4 C3 C2 120.3(4)
C4 C3 H16 119.8
C2 C3 H16 119.8
C3 C4 C5 120.7(4)
C3 C4 H17 119.6
C5 C4 H17 119.6
C4 C5 C6 119.7(4)
C4 C5 H18 120.1
C6 C5 H18 120.1
C1 C6 C5 120.4(4)
C1 C6 H19 119.8
C5 C6 H19 119.8
O1 C1 C6 122.4(4)
O1 C1 C2 118.0(3)
C6 C1 C2 119.6(4)
N2 C21 C22 123.1(4)
N2 C21 H21 118.4
C22 C21 H21 118.4
C21 C22 C23 120.8(3)
C21 C22 H22 119.6
C23 C22 H22 119.6
C22 C23 C24 116.3(3)
C22 C23 C53 121.8(3)
C24 C23 C53 121.9(3)
C25 C24 C23 119.9(3)
C25 C24 H24 120.1
C23 C24 H24 120.1
N2 C25 C24 123.2(3)
N2 C25 H25 118.4
C24 C25 H25 118.4
C50 C46 C47 107.2(4)
C50 C46 Fe2 69.6(2)
C47 C46 Fe2 69.9(2)
C50 C46 H31 126.4
C47 C46 H31 126.4
Fe2 C46 H31 125.7
C48 C47 C46 108.8(4)
C48 C47 Fe2 70.3(2)
C46 C47 Fe2 69.5(2)
C48 C47 H32 125.6
C46 C47 H32 125.6
Fe2 C47 H32 126.2
C49 C48 C47 107.7(4)
C49 C48 Fe2 69.3(2)
C47 C48 Fe2 69.5(2)
C49 C48 H33 126.1
C47 C48 H33 126.1
Fe2 C48 H33 126.7
C48 C49 C50 108.2(4)
C48 C49 Fe2 70.6(2)
C50 C49 Fe2 69.5(2)
C48 C49 H34 125.9
C50 C49 H34 125.9
Fe2 C49 H34 125.6
C46 C50 C49 108.1(4)
C46 C50 Fe2 69.9(2)
C49 C50 Fe2 69.7(2)
C46 C50 H35 126.0
C49 C50 H35 126.0
Fe2 C50 H35 126.1
C43 C42 C41 109.0(4)
C43 C42 Fe2 70.6(2)
C41 C42 Fe2 70.0(2)
C43 C42 H36 125.5
C41 C42 H36 125.5
Fe2 C42 H36 125.5
C42 C43 C44 107.7(4)
C42 C43 Fe2 69.1(2)
C44 C43 Fe2 69.0(2)
C42 C43 H37 126.2
C44 C43 H37 126.2
Fe2 C43 H37 127.3
C45 C44 C43 108.2(4)
C45 C44 Fe2 69.7(2)
C43 C44 Fe2 70.0(2)
C45 C44 H38 125.9
C43 C44 H38 125.9
Fe2 C44 H38 126.0
C44 C45 C41 108.3(4)
C44 C45 Fe2 69.7(2)
C41 C45 Fe2 69.7(2)
C44 C45 H39 125.8
C41 C45 H39 125.8
Fe2 C45 H39 126.3
C42 C41 C45 106.8(3)
C42 C41 C40 125.6(3)
C45 C41 C40 127.6(4)
C42 C41 Fe2 68.9(2)
C45 C41 Fe2 69.1(2)
C40 C41 Fe2 125.9(3)
O4 C40 C39 124.4(3)
O4 C40 C41 114.7(3)
C39 C40 C41 120.9(4)
C40 C39 C37 125.3(4)
C40 C39 H42 117.3
C37 C39 H42 117.3
N3 C37 C39 121.2(4)
N3 C37 C38 123.8(4)
C39 C37 C38 115.0(4)
C37 C38 H44A 109.5
C37 C38 H44B 109.5
H44A C38 H44B 109.5
C37 C38 H44C 109.5
H44A C38 H44C 109.5
H44B C38 H44C 109.5
C31 C36 N3 111.2(4)
C31 C36 C35 118.5(4)
N3 C36 C35 130.2(4)
C34 C35 C36 120.1(5)
C34 C35 H46 119.9
C36 C35 H46 119.9
C33 C34 C35 120.2(5)
C33 C34 H47 119.9
C35 C34 H47 119.9
C34 C33 C32 121.1(4)
C34 C33 H48 119.5
C32 C33 H48 119.5
C33 C32 C31 119.3(5)
C33 C32 H49 120.3
C31 C32 H49 120.3
O3 C31 C32 122.4(4)
O3 C31 C36 117.4(4)
C32 C31 C36 120.2(4)
N4 C51 C52 122.8(3)
N4 C51 H51 118.6
C52 C51 H51 118.6
C51 C52 C53 120.5(4)
C51 C52 H52 119.8
C53 C52 H52 119.8
C54 C53 C52 116.0(4)
C54 C53 C23 122.0(3)
C52 C53 C23 121.9(3)
C55 C54 C53 121.0(4)
C55 C54 H54 119.5
C53 C54 H54 119.5
N4 C55 C54 123.4(3)
N4 C55 H55 118.3
C54 C55 H55 118.3

loop_
_geom_bond_atom_site_label_1
_geom_bond_atom_site_label_2
_geom_bond_distance
Ni1 O1 1.823(2)
Ni1 O2 1.831(2)
Ni1 N1 1.872(3)
Ni1 N2 1.937(3)
N1 C7 1.331(5)
N1 C2 1.432(4)
N2 C21 1.335(4)
N2 C25 1.351(5)
O2 C10 1.307(4)
O1 C1 1.330(4)
Ni2 O4 1.824(3)
Ni2 O3 1.827(3)
Ni2 N3 1.866(3)
Ni2 N4 1.953(3)
N3 C37 1.337(5)
N3 C36 1.413(5)
N4 C55 1.342(5)
N4 C51 1.359(4)
O4 C40 1.304(4)
O3 C31 1.337(5)
Fe1 C15 2.025(4)
Fe1 C19 2.030(4)
Fe1 C17 2.030(4)
Fe1 C16 2.034(4)
Fe1 C12 2.035(4)
Fe1 C20 2.038(4)
Fe1 C13 2.039(4)
Fe1 C18 2.040(4)
Fe1 C14 2.041(4)
Fe1 C11 2.043(4)
Fe2 C42 2.031(4)
Fe2 C50 2.036(4)
Fe2 C49 2.039(4)
Fe2 C44 2.039(4)
Fe2 C45 2.039(4)
Fe2 C46 2.040(4)
Fe2 C47 2.045(4)
Fe2 C41 2.047(4)
Fe2 C43 2.051(4)
Fe2 C48 2.056(4)
C16 C20 1.405(6)
C16 C17 1.424(6)
C16 H1 0.9500
C17 C18 1.421(6)
C17 H2 0.9500
C18 C19 1.408(6)
C18 H3 0.9500
C19 C20 1.425(6)
C19 H4 0.9500
C20 H5 0.9500
C12 C11 1.424(5)
C12 C13 1.428(5)
C12 H6 0.9500
C13 C14 1.403(6)
C13 H7 0.9500
C14 C15 1.414(6)
C14 H8 0.9500
C15 C11 1.438(5)
C15 H9 0.9500
C11 C10 1.468(5)
C10 C9 1.378(5)
C9 C7 1.401(5)
C9 H12 0.9500
C7 C8 1.505(5)
C8 H14A 0.9800
C8 H14B 0.9800
C8 H14C 0.9800
C2 C3 1.404(5)
C2 C1 1.404(5)
C3 C4 1.365(5)
C3 H16 0.9500
C4 C5 1.386(6)
C4 H17 0.9500
C5 C6 1.387(5)
C5 H18 0.9500
C6 C1 1.386(5)
C6 H19 0.9500
C21 C22 1.371(5)
C21 H21 0.9500
C22 C23 1.385(5)
C22 H22 0.9500
C23 C24 1.389(5)
C23 C53 1.488(5)
C24 C25 1.376(5)
C24 H24 0.9500
C25 H25 0.9500
C46 C50 1.413(5)
C46 C47 1.415(6)
C46 H31 0.9500
C47 C48 1.411(5)
C47 H32 0.9500
C48 C49 1.404(6)
C48 H33 0.9500
C49 C50 1.422(6)
C49 H34 0.9500
C50 H35 0.9500
C42 C43 1.408(5)
C42 C41 1.432(5)
C42 H36 0.9500
C43 C44 1.433(6)
C43 H37 0.9500
C44 C45 1.413(5)
C44 H38 0.9500
C45 C41 1.435(5)
C45 H39 0.9500
C41 C40 1.468(5)
C40 C39 1.373(5)
C39 C37 1.414(5)
C39 H42 0.9500
C37 C38 1.497(5)
C38 H44A 0.9800
C38 H44B 0.9800
C38 H44C 0.9800
C36 C31 1.409(6)
C36 C35 1.414(5)
C35 C34 1.387(6)
C35 H46 0.9500
C34 C33 1.382(7)
C34 H47 0.9500
C33 C32 1.388(6)
C33 H48 0.9500
C32 C31 1.401(6)
C32 H49 0.9500
C51 C52 1.379(5)
C51 H51 0.9500
C52 C53 1.397(5)
C52 H52 0.9500
C53 C54 1.378(5)
C54 C55 1.375(5)
C54 H54 0.9500
C55 H55 0.9500

loop_
_geom_torsion_atom_site_label_1
_geom_torsion_atom_site_label_2
_geom_torsion_atom_site_label_3
_geom_torsion_atom_site_label_4
_geom_torsion
O1 Ni1 N1 C7 164.3(3)
O2 Ni1 N1 C7 -19.9(3)
O1 Ni1 N1 C2 -12.0(2)
O2 Ni1 N1 C2 163.8(2)
N1 Ni1 O2 C10 14.9(3)
N2 Ni1 O2 C10 -163.0(3)
N1 Ni1 O1 C1 10.7(3)
N2 Ni1 O1 C1 -171.8(3)
O4 Ni2 N3 C37 -20.5(3)
O3 Ni2 N3 C37 159.9(3)
O4 Ni2 N3 C36 166.9(2)
O3 Ni2 N3 C36 -12.7(3)
N3 Ni2 O4 C40 19.6(3)
N4 Ni2 O4 C40 -160.7(3)
N3 Ni2 O3 C31 9.1(3)
N4 Ni2 O3 C31 -170.6(3)
C20 C16 C17 C18 0.7(5)
Fe1 C16 C17 C18 59.8(3)
C20 C16 C17 Fe1 -59.2(3)
C16 C17 C18 C19 -0.7(5)
Fe1 C17 C18 C19 58.9(3)
C16 C17 C18 Fe1 -59.6(3)
C17 C18 C19 C20 0.5(5)
Fe1 C18 C19 C20 59.3(3)
C17 C18 C19 Fe1 -58.8(3)
C17 C16 C20 C19 -0.3(5)
Fe1 C16 C20 C19 -59.1(3)
C17 C16 C20 Fe1 58.8(3)
C18 C19 C20 C16 -0.1(5)
Fe1 C19 C20 C16 59.4(3)
C18 C19 C20 Fe1 -59.5(3)
C11 C12 C13 C14 0.2(5)
Fe1 C12 C13 C14 -59.3(3)
C11 C12 C13 Fe1 59.5(3)
C12 C13 C14 C15 0.4(5)
Fe1 C13 C14 C15 -58.5(3)
C12 C13 C14 Fe1 58.9(3)
C13 C14 C15 C11 -0.9(5)
Fe1 C14 C15 C11 -59.8(3)
C13 C14 C15 Fe1 58.9(3)
C13 C12 C11 C15 -0.7(4)
Fe1 C12 C11 C15 58.6(3)
C13 C12 C11 C10 179.3(4)
Fe1 C12 C11 C10 -121.4(4)
C13 C12 C11 Fe1 -59.3(3)
C14 C15 C11 C12 0.9(4)
Fe1 C15 C11 C12 -59.0(3)
C14 C15 C11 C10 -179.0(4)
Fe1 C15 C11 C10 121.0(4)
C14 C15 C11 Fe1 60.0(3)
Ni1 O2 C10 C9 -3.2(5)
Ni1 O2 C10 C11 179.7(2)
C12 C11 C10 O2 14.7(6)
C15 C11 C10 O2 -165.4(4)
Fe1 C11 C10 O2 -75.5(4)
C12 C11 C10 C9 -162.5(4)
C15 C11 C10 C9 17.4(6)
Fe1 C11 C10 C9 107.3(4)
O2 C10 C9 C7 -9.9(6)
C11 C10 C9 C7 167.1(4)
C2 N1 C7 C9 -170.9(3)
Ni1 N1 C7 C9 13.4(5)
C2 N1 C7 C8 7.6(6)
Ni1 N1 C7 C8 -168.2(3)
C10 C9 C7 N1 4.1(6)
C10 C9 C7 C8 -174.4(4)
C7 N1 C2 C3 19.1(6)
Ni1 N1 C2 C3 -164.7(3)
C7 N1 C2 C1 -165.4(3)
Ni1 N1 C2 C1 10.8(4)
C1 C2 C3 C4 3.5(6)
N1 C2 C3 C4 178.7(4)
C2 C3 C4 C5 0.6(6)
C3 C4 C5 C6 -3.0(7)
C4 C5 C6 C1 1.2(7)
Ni1 O1 C1 C6 171.5(3)
Ni1 O1 C1 C2 -7.0(4)
C5 C6 C1 O1 -175.5(4)
C5 C6 C1 C2 2.9(6)
C3 C2 C1 O1 173.3(3)
N1 C2 C1 O1 -2.8(5)
C3 C2 C1 C6 -5.2(6)
N1 C2 C1 C6 178.7(3)
C25 N2 C21 C22 -1.8(5)
Ni1 N2 C21 C22 179.6(3)
N2 C21 C22 C23 1.8(6)
C21 C22 C23 C24 -0.2(5)
C21 C22 C23 C53 -178.2(3)
C22 C23 C24 C25 -1.2(5)
C53 C23 C24 C25 176.9(3)
C21 N2 C25 C24 0.3(5)
Ni1 N2 C25 C24 178.9(3)
C23 C24 C25 N2 1.2(6)
C50 C46 C47 C48 -0.3(4)
Fe2 C46 C47 C48 59.5(3)
C50 C46 C47 Fe2 -59.8(3)
C46 C47 C48 C49 -0.1(5)
Fe2 C47 C48 C49 58.9(3)
C46 C47 C48 Fe2 -59.0(3)
C47 C48 C49 C50 0.5(5)
Fe2 C48 C49 C50 59.6(3)
C47 C48 C49 Fe2 -59.0(3)
C47 C46 C50 C49 0.6(4)
Fe2 C46 C50 C49 -59.4(3)
C47 C46 C50 Fe2 60.1(3)
C48 C49 C50 C46 -0.7(5)
Fe2 C49 C50 C46 59.6(3)
C48 C49 C50 Fe2 -60.3(3)
C41 C42 C43 C44 1.3(4)
Fe2 C42 C43 C44 -58.4(3)
C41 C42 C43 Fe2 59.7(3)
C42 C43 C44 C45 -1.1(5)
Fe2 C43 C44 C45 -59.5(3)
C42 C43 C44 Fe2 58.4(3)
C43 C44 C45 C41 0.4(4)
Fe2 C44 C45 C41 -59.2(3)
C43 C44 C45 Fe2 59.6(3)
C43 C42 C41 C45 -1.1(4)
Fe2 C42 C41 C45 59.0(3)
C43 C42 C41 C40 -179.8(3)
Fe2 C42 C41 C40 -119.8(4)
C43 C42 C41 Fe2 -60.1(3)
C44 C45 C41 C42 0.4(4)
Fe2 C45 C41 C42 -58.8(3)
C44 C45 C41 C40 179.1(4)
Fe2 C45 C41 C40 119.9(4)
C44 C45 C41 Fe2 59.2(3)
Ni2 O4 C40 C39 -10.2(5)
Ni2 O4 C40 C41 171.9(2)
C42 C41 C40 O4 20.0(5)
C45 C41 C40 O4 -158.5(4)
Fe2 C41 C40 O4 -68.3(4)
C42 C41 C40 C39 -158.0(4)
C45 C41 C40 C39 23.5(6)
Fe2 C41 C40 C39 113.7(4)
O4 C40 C39 C37 -5.6(6)
C41 C40 C39 C37 172.3(3)
C36 N3 C37 C39 -176.4(3)
Ni2 N3 C37 C39 12.0(5)
C36 N3 C37 C38 4.5(6)
Ni2 N3 C37 C38 -167.1(3)
C40 C39 C37 N3 4.3(6)
C40 C39 C37 C38 -176.5(4)
C37 N3 C36 C31 -159.2(4)
Ni2 N3 C36 C31 13.4(4)
C37 N3 C36 C35 24.3(6)
Ni2 N3 C36 C35 -163.1(4)
C31 C36 C35 C34 7.1(6)
N3 C36 C35 C34 -176.6(4)
C36 C35 C34 C33 -0.6(7)
C35 C34 C33 C32 -3.9(7)
C34 C33 C32 C31 1.6(7)
Ni2 O3 C31 C32 176.0(3)
Ni2 O3 C31 C36 -3.5(4)
C33 C32 C31 O3 -174.4(4)
C33 C32 C31 C36 5.1(6)
N3 C36 C31 O3 -6.7(5)
C35 C36 C31 O3 170.2(3)
N3 C36 C31 C32 173.7(4)
C35 C36 C31 C32 -9.4(6)
C55 N4 C51 C52 -1.2(6)
Ni2 N4 C51 C52 175.6(3)
N4 C51 C52 C53 0.9(6)
C51 C52 C53 C54 0.4(6)
C51 C52 C53 C23 177.8(4)
C22 C23 C53 C54 162.6(4)
C24 C23 C53 C54 -15.3(6)
C22 C23 C53 C52 -14.6(6)
C24 C23 C53 C52 167.4(4)
C52 C53 C54 C55 -1.4(6)
C23 C53 C54 C55 -178.8(4)
C51 N4 C55 C54 0.1(6)
Ni2 N4 C55 C54 -176.6(3)
C53 C54 C55 N4 1.2(6)
